data_4119805
loop_
_publ_author_name
'Henning Arp'
'Christoph Marschner'
'Judith Baumgartner'
'Patrick Zark'
'Thomas M\"uller'

_publ_section_title
;
 Coordination Chemistry of Disilylated Stannylenes with Group 10 d10
 Transition Metals: Silastannene vs Stannylene Complexation
;
_journal_name_full 'Journal of the American Chemical Society'
_journal_page_first 7949
_journal_page_last 7959
_journal_paper_doi 10.1021/ja401548d
_journal_volume 135
_journal_year 2013
_chemical_formula_sum 'C6 H15 Cl2 P Sn'
_chemical_formula_weight 307.74
_chemical_name_systematic
;
 ?
;
_space_group_IT_number 14
_symmetry_cell_setting monoclinic
_symmetry_space_group_name_Hall '-P 2yn'
_symmetry_space_group_name_H-M 'P 1 21/n 1'
_atom_sites_solution_hydrogens geom
_atom_sites_solution_primary direct
_atom_sites_solution_secondary difmap
_audit_creation_method SHELXL-97
_cell_angle_alpha 90.00
_cell_angle_beta 90.92(3)
_cell_angle_gamma 90.00
_cell_formula_units_Z 4
_cell_length_a 11.310(2)
_cell_length_b 8.9693(18)
_cell_length_c 11.403(2)
_cell_measurement_reflns_used 5199
_cell_measurement_temperature 100(2)
_cell_measurement_theta_max 52.545
_cell_measurement_theta_min 5.018
_cell_volume 1156.6(4)
_computing_cell_refinement 'Bruker XSCANS'
_computing_data_collection 'Bruker XSCANS'
_computing_data_reduction 'Bruker SHELXTL'
_computing_molecular_graphics 'Bruker SHELXTL'
_computing_publication_material 'Bruker SHELXTL'
_computing_structure_refinement 'SHELXL-97 (Sheldrick, 1997)'
_computing_structure_solution 'SHELXS-97 (Sheldrick, 1990)'
_diffrn_ambient_temperature 100(2)
_diffrn_measured_fraction_theta_full 0.981
_diffrn_measured_fraction_theta_max 0.981
_diffrn_measurement_device_type 'SMART APEX'
_diffrn_measurement_method '\w scans'
_diffrn_radiation_monochromator graphite
_diffrn_radiation_source 'fine-focus sealed tube'
_diffrn_radiation_type MoK\a
_diffrn_radiation_wavelength 0.71073
_diffrn_reflns_av_R_equivalents 0.0482
_diffrn_reflns_av_sigmaI/netI 0.0376
_diffrn_reflns_limit_h_max 14
_diffrn_reflns_limit_h_min -13
_diffrn_reflns_limit_k_max 11
_diffrn_reflns_limit_k_min -11
_diffrn_reflns_limit_l_max 14
_diffrn_reflns_limit_l_min -12
_diffrn_reflns_number 7108
_diffrn_reflns_theta_full 26.36
_diffrn_reflns_theta_max 26.36
_diffrn_reflns_theta_min 2.52
_exptl_absorpt_coefficient_mu 2.751
_exptl_absorpt_correction_T_max 0.6373
_exptl_absorpt_correction_T_min 0.5130
_exptl_absorpt_correction_type multi-scan
_exptl_absorpt_process_details SADABS
_exptl_crystal_colour colorless
_exptl_crystal_density_diffrn 1.767
_exptl_crystal_description needles
_exptl_crystal_F_000 600
_exptl_crystal_size_max 0.28
_exptl_crystal_size_mid 0.22
_exptl_crystal_size_min 0.18
_refine_diff_density_max 0.960
_refine_diff_density_min -1.364
_refine_diff_density_rms 0.148
_refine_ls_extinction_method none
_refine_ls_goodness_of_fit_ref 1.391
_refine_ls_hydrogen_treatment constr
_refine_ls_matrix_type full
_refine_ls_number_parameters 94
_refine_ls_number_reflns 2313
_refine_ls_number_restraints 0
_refine_ls_restrained_S_all 1.391
_refine_ls_R_factor_all 0.0484
_refine_ls_R_factor_gt 0.0466
_refine_ls_shift/su_max 0.001
_refine_ls_shift/su_mean 0.000
_refine_ls_structure_factor_coef Fsqd
_refine_ls_weighting_details 'calc w=1/[\s^2^(Fo^2^)+(0.0172P)^2^+5.9923P] where P=(Fo^2^+2Fc^2^)/3'
_refine_ls_weighting_scheme calc
_refine_ls_wR_factor_gt 0.0997
_refine_ls_wR_factor_ref 0.1004
_reflns_number_gt 2263
_reflns_number_total 2313
_reflns_threshold_expression >2sigma(I)
_cod_data_source_file ja401548d_si_001_4.cif
_cod_data_source_block 8_784j
_cod_database_code 4119805

loop_
_symmetry_equiv_pos_as_xyz
'x, y, z'
'-x+1/2, y+1/2, -z+1/2'
'-x, -y, -z'
'x-1/2, -y-1/2, z-1/2'

loop_
_atom_site_label
_atom_site_type_symbol
_atom_site_fract_x
_atom_site_fract_y
_atom_site_fract_z
_atom_site_U_iso_or_equiv
_atom_site_adp_type
_atom_site_occupancy
_atom_site_symmetry_multiplicity
_atom_site_calc_flag
_atom_site_refinement_flags
Sn1 Sn 0.72352(3) 0.22587(4) 0.75715(3) 0.01606(14) Uani 1 1 d .
P1 P 0.96107(12) 0.23588(16) 0.73580(13) 0.0168(3) Uani 1 1 d .
Cl1 Cl 0.75714(13) 0.03147(16) 0.91349(13) 0.0224(3) Uani 1 1 d .
Cl2 Cl 0.73833(12) 0.43186(16) 0.90853(12) 0.0204(3) Uani 1 1 d .
C1 C 1.0358(5) 0.3546(7) 0.8440(6) 0.0257(14) Uani 1 1 d .
H1A H 1.1193 0.3676 0.8212 0.031 Uiso 1 1 calc R
H1B H 0.9980 0.4542 0.8431 0.031 Uiso 1 1 calc R
C2 C 1.0324(6) 0.2918(8) 0.9684(6) 0.0305(15) Uani 1 1 d .
H2A H 0.9500 0.2795 0.9919 0.046 Uiso 1 1 calc R
H2B H 1.0727 0.3606 1.0225 0.046 Uiso 1 1 calc R
H2C H 1.0723 0.1948 0.9707 0.046 Uiso 1 1 calc R
C3 C 1.0280(5) 0.0516(6) 0.7527(5) 0.0201(12) Uani 1 1 d .
H3A H 1.0047 0.0107 0.8296 0.024 Uiso 1 1 calc R
H3B H 0.9942 -0.0146 0.6913 0.024 Uiso 1 1 calc R
C4 C 1.1627(5) 0.0452(8) 0.7455(6) 0.0289(15) Uani 1 1 d .
H4A H 1.1873 0.0811 0.6684 0.043 Uiso 1 1 calc R
H4B H 1.1894 -0.0579 0.7564 0.043 Uiso 1 1 calc R
H4C H 1.1979 0.1083 0.8069 0.043 Uiso 1 1 calc R
C5 C 1.0075(5) 0.3103(7) 0.5952(5) 0.0236(13) Uani 1 1 d .
H5A H 0.9930 0.4191 0.5942 0.028 Uiso 1 1 calc R
H5B H 1.0937 0.2946 0.5878 0.028 Uiso 1 1 calc R
C6 C 0.9451(6) 0.2409(7) 0.4896(5) 0.0262(14) Uani 1 1 d .
H6A H 0.9608 0.1334 0.4882 0.039 Uiso 1 1 calc R
H6B H 0.9745 0.2865 0.4176 0.039 Uiso 1 1 calc R
H6C H 0.8598 0.2579 0.4948 0.039 Uiso 1 1 calc R

loop_
_atom_site_aniso_label
_atom_site_aniso_U_11
_atom_site_aniso_U_22
_atom_site_aniso_U_33
_atom_site_aniso_U_23
_atom_site_aniso_U_13
_atom_site_aniso_U_12
Sn1 0.0121(2) 0.0153(2) 0.0208(2) -0.00046(16) 0.00241(14) 0.00003(15)
P1 0.0124(6) 0.0164(7) 0.0216(8) -0.0021(6) 0.0044(5) -0.0009(6)
Cl1 0.0251(7) 0.0181(7) 0.0242(8) 0.0035(6) 0.0070(6) -0.0003(6)
Cl2 0.0191(7) 0.0191(7) 0.0231(8) -0.0028(6) 0.0048(5) 0.0031(5)
C1 0.020(3) 0.023(3) 0.034(4) -0.011(3) 0.004(3) -0.005(3)
C2 0.026(3) 0.031(3) 0.034(4) -0.011(3) -0.007(3) 0.006(3)
C3 0.019(3) 0.017(3) 0.025(3) 0.001(2) 0.005(2) 0.006(2)
C4 0.020(3) 0.037(4) 0.030(4) 0.001(3) 0.004(3) 0.007(3)
C5 0.020(3) 0.018(3) 0.033(3) 0.003(3) 0.008(2) -0.002(2)
C6 0.033(3) 0.021(3) 0.024(3) 0.003(3) 0.009(3) 0.004(3)

loop_
_atom_type_symbol
_atom_type_description
_atom_type_scat_dispersion_real
_atom_type_scat_dispersion_imag
_atom_type_scat_source
C C 0.0033 0.0016 'International Tables Vol C Tables 4.2.6.8 and 6.1.1.4'
H H 0.0000 0.0000 'International Tables Vol C Tables 4.2.6.8 and 6.1.1.4'
P P 0.1023 0.0942 'International Tables Vol C Tables 4.2.6.8 and 6.1.1.4'
Cl Cl 0.1484 0.1585 'International Tables Vol C Tables 4.2.6.8 and 6.1.1.4'
Sn Sn -0.6537 1.4246 'International Tables Vol C Tables 4.2.6.8 and 6.1.1.4'

loop_
_geom_angle_atom_site_label_1
_geom_angle_atom_site_label_2
_geom_angle_atom_site_label_3
_geom_angle
Cl1 Sn1 Cl2 90.86(5)
Cl1 Sn1 P1 87.01(5)
Cl2 Sn1 P1 88.98(5)
C5 P1 C3 107.4(3)
C5 P1 C1 104.1(3)
C3 P1 C1 105.7(3)
C5 P1 Sn1 113.1(2)
C3 P1 Sn1 111.8(2)
C1 P1 Sn1 114.1(2)
C2 C1 P1 113.2(4)
C4 C3 P1 116.1(4)
C6 C5 P1 114.3(4)

loop_
_geom_bond_atom_site_label_1
_geom_bond_atom_site_label_2
_geom_bond_distance
Sn1 Cl1 2.5181(15)
Sn1 Cl2 2.5321(15)
Sn1 P1 2.7031(16)
P1 C5 1.822(6)
P1 C3 1.827(6)
P1 C1 1.827(6)
C1 C2 1.528(9)
C3 C4 1.529(8)
C5 C6 1.519(9)

loop_
_geom_torsion_atom_site_label_1
_geom_torsion_atom_site_label_2
_geom_torsion_atom_site_label_3
_geom_torsion_atom_site_label_4
_geom_torsion
Cl1 Sn1 P1 C5 158.5(2)
Cl2 Sn1 P1 C5 -110.6(2)
Cl1 Sn1 P1 C3 37.1(2)
Cl2 Sn1 P1 C3 128.0(2)
Cl1 Sn1 P1 C1 -82.7(2)
Cl2 Sn1 P1 C1 8.2(2)
C5 P1 C1 C2 -166.9(4)
C3 P1 C1 C2 -53.9(5)
Sn1 P1 C1 C2 69.3(5)
C5 P1 C3 C4 57.0(5)
C1 P1 C3 C4 -53.7(5)
Sn1 P1 C3 C4 -178.4(4)
C3 P1 C5 C6 75.1(5)
C1 P1 C5 C6 -173.1(4)
Sn1 P1 C5 C6 -48.7(5)
